data_7043124
loop_
_publ_author_name
'Gezer, Gamze'
'Dur\'an Jim\'enez, Dinesh'
'Siegler, Maxime A.'
'Bouwman, Elisabeth'

_publ_section_title
;
 Electrocatalytic Proton Reduction by a Model for [NiFeSe] Hydrogenases
;
_journal_name_full 'Dalton Trans.'
_journal_paper_doi 10.1039/C7DT00972K
_journal_year 2017
_chemical_formula_moiety 'C17 H27 Fe Ni O S2 Se2, F6 P'
_chemical_formula_sum 'C17 H27 F6 Fe Ni O P S2 Se2'
_chemical_formula_weight 728.95
_space_group_crystal_system trigonal
_space_group_IT_number 148
_space_group_name_Hall '-R 3'
_space_group_name_H-M_alt 'R -3 :H'
_symmetry_space_group_name_Hall '-R 3'
_symmetry_space_group_name_H-M 'R -3 :H'
_atom_sites_solution_hydrogens geom
_atom_sites_solution_primary direct
_atom_sites_solution_secondary difmap
_audit_creation_method SHELXL-2014/7
_audit_update_record
;
2017-03-14 deposited with the CCDC.
2017-05-25 downloaded from the CCDC.
;
_cell_angle_alpha 90
_cell_angle_beta 90
_cell_angle_gamma 120
_cell_formula_units_Z 18
_cell_length_a 31.5009(7)
_cell_length_b 31.5009(7)
_cell_length_c 14.4145(4)
_cell_measurement_reflns_used 5559
_cell_measurement_temperature 110(2)
_cell_measurement_theta_max 71.89
_cell_measurement_theta_min 2.76
_cell_volume 12387.3(5)
_computing_cell_refinement
;
CrysAlisPro, Agilent Technologies,
Version 1.171.36.32 (release 02-08-2013 CrysAlis171 .NET)
(compiled Aug  2 2013,16:46:58)
;
_computing_data_collection
;
CrysAlisPro, Agilent Technologies,
Version 1.171.36.32 (release 02-08-2013 CrysAlis171 .NET)
(compiled Aug  2 2013,16:46:58)
;
_computing_data_reduction
;
CrysAlisPro, Agilent Technologies,
Version 1.171.36.32 (release 02-08-2013 CrysAlis171 .NET)
(compiled Aug  2 2013,16:46:58)
;
_computing_molecular_graphics 'SHELXTL v6.10 (Sheldrick, 2008)'
_computing_publication_material 'SHELXTL v6.10 (Sheldrick, 2008)'
_computing_structure_refinement 'SHELXL-2014/7 (Sheldrick, 2015)'
_computing_structure_solution 'SHELXS-2014/7 (Sheldrick, 2015)'
_diffrn_ambient_temperature 110(2)
_diffrn_measured_fraction_theta_full 0.999
_diffrn_measured_fraction_theta_max 0.999
_diffrn_measurement_device_type 'SuperNova, Dual, Cu at zero, Atlas'
_diffrn_measurement_method '\w scans'
_diffrn_radiation_monochromator mirror
_diffrn_radiation_source 'SuperNova (Cu) X-ray Source'
_diffrn_radiation_type CuK\a
_diffrn_radiation_wavelength 1.54178
_diffrn_reflns_av_R_equivalents 0.0319
_diffrn_reflns_av_unetI/netI 0.0365
_diffrn_reflns_Laue_measured_fraction_full 0.999
_diffrn_reflns_Laue_measured_fraction_max 0.999
_diffrn_reflns_limit_h_max 37
_diffrn_reflns_limit_h_min -35
_diffrn_reflns_limit_k_max 33
_diffrn_reflns_limit_k_min -38
_diffrn_reflns_limit_l_max 17
_diffrn_reflns_limit_l_min -12
_diffrn_reflns_number 16503
_diffrn_reflns_point_group_measured_fraction_full 0.999
_diffrn_reflns_point_group_measured_fraction_max 0.999
_diffrn_reflns_theta_full 67.679
_diffrn_reflns_theta_max 71.890
_diffrn_reflns_theta_min 2.805
_exptl_absorpt_coefficient_mu 10.523
_exptl_absorpt_correction_T_max 0.788
_exptl_absorpt_correction_T_min 0.414
_exptl_absorpt_correction_type gaussian
_exptl_absorpt_process_details
;
CrysAlisPro, Agilent Technologies,
Version 1.171.36.32 (release 02-08-2013 CrysAlis171 .NET)
(compiled Aug  2 2013,16:46:58)
Numerical absorption correction based on gaussian integration over
            a multifaceted crystal model
;
_exptl_crystal_colour black
_exptl_crystal_density_diffrn 1.759
_exptl_crystal_description needle
_exptl_crystal_F_000 6480
_exptl_crystal_size_max 0.18
_exptl_crystal_size_mid 0.05
_exptl_crystal_size_min 0.04
_refine_diff_density_max 0.474
_refine_diff_density_min -0.921
_refine_diff_density_rms 0.079
_refine_ls_extinction_method none
_refine_ls_goodness_of_fit_ref 1.063
_refine_ls_hydrogen_treatment constr
_refine_ls_matrix_type full
_refine_ls_number_parameters 284
_refine_ls_number_reflns 5401
_refine_ls_number_restraints 0
_refine_ls_restrained_S_all 1.063
_refine_ls_R_factor_all 0.0505
_refine_ls_R_factor_gt 0.0390
_refine_ls_shift/su_max 0.000
_refine_ls_shift/su_mean 0.000
_refine_ls_structure_factor_coef Fsqd
_refine_ls_weighting_details 'w=1/[\s^2^(Fo^2^)+(0.0255P)^2^+67.0697P] where P=(Fo^2^+2Fc^2^)/3'
_refine_ls_weighting_scheme calc
_refine_ls_wR_factor_gt 0.0798
_refine_ls_wR_factor_ref 0.0839
_reflns_Friedel_coverage 0.000
_reflns_number_gt 4525
_reflns_number_total 5401
_reflns_threshold_expression 'I > 2\s(I)'
_cod_data_source_file c7dt00972k2.cif
_cod_data_source_block xs0781a
_cod_original_cell_volume 12387.3(6)
_cod_database_code 7043124
_shelx_shelxl_version_number 2014/7
_shelx_space_group_comment
;
The symmetry employed for this shelxl refinement is uniquely defined
by the following loop, which should always be used as a source of
symmetry information in preference to the above space-group names.
They are only intended as comments.
;

loop_
_space_group_symop_operation_xyz
'x, y, z'
'-y, x-y, z'
'-x+y, -x, z'
'x+2/3, y+1/3, z+1/3'
'-y+2/3, x-y+1/3, z+1/3'
'-x+y+2/3, -x+1/3, z+1/3'
'x+1/3, y+2/3, z+2/3'
'-y+1/3, x-y+2/3, z+2/3'
'-x+y+1/3, -x+2/3, z+2/3'
'-x, -y, -z'
'y, -x+y, -z'
'x-y, x, -z'
'-x+2/3, -y+1/3, -z+1/3'
'y+2/3, -x+y+1/3, -z+1/3'
'x-y+2/3, x+1/3, -z+1/3'
'-x+1/3, -y+2/3, -z+2/3'
'y+1/3, -x+y+2/3, -z+2/3'
'x-y+1/3, x+2/3, -z+2/3'

loop_
_atom_site_label
_atom_site_type_symbol
_atom_site_fract_x
_atom_site_fract_y
_atom_site_fract_z
_atom_site_U_iso_or_equiv
_atom_site_adp_type
_atom_site_occupancy
_atom_site_site_symmetry_order
_atom_site_calc_flag
_atom_site_refinement_flags_posn
_atom_site_refinement_flags_adp
Fe1 Fe 0.24416(2) 0.00118(2) 0.24643(4) 0.02707(14) Uani 1 1 d . .
Ni1 Ni 0.19143(2) 0.06002(2) 0.30575(5) 0.02616(15) Uani 1 1 d . .
S1 S 0.19037(4) 0.11693(3) 0.21897(7) 0.0296(2) Uani 1 1 d . .
S2 S 0.20913(4) 0.10618(3) 0.42878(7) 0.0295(2) Uani 1 1 d . .
Se1 Se 0.17956(2) 0.01049(2) 0.18178(3) 0.03507(12) Uani 1 1 d . .
Se2 Se 0.20025(2) 0.00103(2) 0.38276(3) 0.03087(11) Uani 1 1 d . .
C1 C 0.20781(19) 0.06353(16) 0.0889(3) 0.0406(11) Uani 1 1 d . .
H1A H 0.2436 0.0836 0.0987 0.049 Uiso 1 1 calc R U
H1B H 0.2021 0.0491 0.0260 0.049 Uiso 1 1 calc R U
C2 C 0.18508(18) 0.09598(16) 0.0959(3) 0.0397(10) Uani 1 1 d . .
C3 C 0.13063(19) 0.06846(19) 0.0766(4) 0.0549(14) Uani 1 1 d . .
H3A H 0.1246 0.0531 0.0153 0.082 Uiso 1 1 calc R U
H3B H 0.1181 0.0913 0.0781 0.082 Uiso 1 1 calc R U
H3C H 0.1139 0.0431 0.1240 0.082 Uiso 1 1 calc R U
C4 C 0.2125(2) 0.14024(18) 0.0310(3) 0.0517(13) Uani 1 1 d . .
H4A H 0.2478 0.1556 0.0421 0.077 Uiso 1 1 calc R U
H4B H 0.2018 0.1640 0.0432 0.077 Uiso 1 1 calc R U
H4C H 0.2054 0.1293 -0.0336 0.077 Uiso 1 1 calc R U
C5 C 0.25324(15) 0.16730(15) 0.2273(3) 0.0340(9) Uani 1 1 d . .
H5A H 0.2761 0.1552 0.2134 0.041 Uiso 1 1 calc R U
H5B H 0.2587 0.1927 0.1810 0.041 Uiso 1 1 calc R U
C6 C 0.26366(16) 0.18958(15) 0.3237(3) 0.0361(10) Uani 1 1 d . .
H6A H 0.2371 0.1962 0.3407 0.043 Uiso 1 1 calc R U
H6B H 0.2945 0.2215 0.3214 0.043 Uiso 1 1 calc R U
C7 C 0.26819(15) 0.15893(14) 0.4004(3) 0.0352(9) Uani 1 1 d . .
H7A H 0.2822 0.1794 0.4565 0.042 Uiso 1 1 calc R U
H7B H 0.2909 0.1476 0.3804 0.042 Uiso 1 1 calc R U
C8 C 0.22332(17) 0.07456(16) 0.5234(3) 0.0360(10) Uani 1 1 d . .
C9 C 0.2594(2) 0.11226(18) 0.5914(3) 0.0483(12) Uani 1 1 d . .
H9A H 0.2638 0.0954 0.6444 0.072 Uiso 1 1 calc R U
H9B H 0.2465 0.1331 0.6132 0.072 Uiso 1 1 calc R U
H9C H 0.2909 0.1325 0.5605 0.072 Uiso 1 1 calc R U
C10 C 0.1742(2) 0.04256(19) 0.5709(3) 0.0520(13) Uani 1 1 d . .
H10A H 0.1507 0.0196 0.5258 0.078 Uiso 1 1 calc R U
H10B H 0.1620 0.0633 0.5962 0.078 Uiso 1 1 calc R U
H10C H 0.1784 0.0242 0.6214 0.078 Uiso 1 1 calc R U
C11 C 0.24467(16) 0.04518(16) 0.4797(3) 0.0346(9) Uani 1 1 d . .
H11A H 0.2494 0.0257 0.5281 0.042 Uiso 1 1 calc R U
H11B H 0.2770 0.0679 0.4521 0.042 Uiso 1 1 calc R U
C12 C 0.28808(15) 0.06312(15) 0.2533(3) 0.0321(9) Uani 1 1 d . .
C13 C 0.29093(17) -0.02727(16) 0.2663(3) 0.0375(10) Uani 1 1 d . .
H13 H 0.3178 -0.0144 0.3082 0.045 Uiso 1 1 calc R U
C14 C 0.24205(17) -0.06453(16) 0.2855(3) 0.0375(10) Uani 1 1 d . .
H14 H 0.2306 -0.0813 0.3429 0.045 Uiso 1 1 calc R U
C15 C 0.21338(16) -0.07246(15) 0.2054(3) 0.0364(10) Uani 1 1 d . .
H15 H 0.1793 -0.0951 0.1995 0.044 Uiso 1 1 calc R U
C16 C 0.24473(17) -0.04038(16) 0.1346(3) 0.0387(10) Uani 1 1 d . .
H16 H 0.2353 -0.0380 0.0731 0.046 Uiso 1 1 calc R U
C17 C 0.29208(17) -0.01292(17) 0.1721(3) 0.0401(10) Uani 1 1 d . .
H17 H 0.3202 0.0112 0.1401 0.048 Uiso 1 1 calc R U
O1 O 0.31922(11) 0.10392(11) 0.2564(2) 0.0443(8) Uani 1 1 d . .
P1 P 0.27771(4) -0.11137(4) 0.52224(8) 0.0365(2) Uani 1 1 d . .
F1 F 0.30436(9) -0.09692(11) 0.42401(18) 0.0478(7) Uani 1 1 d . .
F2 F 0.26777(9) -0.06625(9) 0.51571(19) 0.0407(6) Uani 1 1 d . .
F3 F 0.24986(14) -0.12655(13) 0.6198(2) 0.0683(10) Uani 1 1 d . .
F4 F 0.28762(12) -0.15631(12) 0.5280(2) 0.0614(9) Uani 1 1 d . .
F5 F 0.22652(9) -0.14521(10) 0.4715(2) 0.0497(7) Uani 1 1 d . .
F6 F 0.32853(12) -0.07702(14) 0.5730(2) 0.0718(10) Uani 1 1 d . .

loop_
_atom_site_aniso_label
_atom_site_aniso_U_11
_atom_site_aniso_U_22
_atom_site_aniso_U_33
_atom_site_aniso_U_23
_atom_site_aniso_U_13
_atom_site_aniso_U_12
Fe1 0.0308(3) 0.0259(3) 0.0271(3) -0.0008(2) -0.0006(3) 0.0162(3)
Ni1 0.0271(3) 0.0228(3) 0.0296(4) -0.0014(3) -0.0023(3) 0.0132(3)
S1 0.0340(5) 0.0282(5) 0.0300(5) -0.0021(4) -0.0072(4) 0.0182(4)
S2 0.0378(5) 0.0287(5) 0.0275(5) 0.0001(4) -0.0012(4) 0.0208(4)
Se1 0.0414(3) 0.0315(2) 0.0374(3) -0.00935(19) -0.01171(19) 0.0220(2)
Se2 0.0353(2) 0.0247(2) 0.0344(2) 0.00435(17) 0.00612(18) 0.01631(18)
C1 0.066(3) 0.045(3) 0.021(2) -0.0048(18) -0.005(2) 0.035(2)
C2 0.063(3) 0.039(2) 0.028(2) -0.0078(18) -0.015(2) 0.033(2)
C3 0.065(3) 0.056(3) 0.057(3) -0.016(3) -0.031(3) 0.040(3)
C4 0.084(4) 0.049(3) 0.030(3) 0.002(2) -0.007(2) 0.040(3)
C5 0.036(2) 0.030(2) 0.034(2) 0.0073(17) -0.0025(18) 0.0151(18)
C6 0.040(2) 0.028(2) 0.038(2) 0.0002(18) -0.0104(19) 0.0161(18)
C7 0.036(2) 0.0238(19) 0.039(2) -0.0019(17) -0.0113(18) 0.0096(17)
C8 0.053(3) 0.038(2) 0.029(2) 0.0060(18) 0.0028(19) 0.032(2)
C9 0.080(4) 0.056(3) 0.033(3) -0.005(2) -0.010(2) 0.052(3)
C10 0.080(4) 0.057(3) 0.041(3) 0.016(2) 0.026(3) 0.051(3)
C11 0.049(3) 0.040(2) 0.027(2) 0.0011(17) -0.0023(18) 0.032(2)
C12 0.034(2) 0.032(2) 0.035(2) 0.0019(17) 0.0043(17) 0.0200(19)
C13 0.044(2) 0.042(2) 0.039(2) -0.006(2) -0.0090(19) 0.031(2)
C14 0.054(3) 0.036(2) 0.035(2) 0.0044(18) 0.003(2) 0.032(2)
C15 0.038(2) 0.029(2) 0.046(3) -0.0080(18) -0.0051(19) 0.0194(18)
C16 0.052(3) 0.042(2) 0.034(2) -0.0093(19) -0.007(2) 0.032(2)
C17 0.040(2) 0.042(2) 0.046(3) 0.001(2) 0.008(2) 0.026(2)
O1 0.0353(16) 0.0341(17) 0.061(2) 0.0010(15) 0.0070(15) 0.0153(14)
P1 0.0400(6) 0.0497(6) 0.0292(6) -0.0009(5) 0.0019(5) 0.0294(5)
F1 0.0390(14) 0.0711(19) 0.0394(15) 0.0068(13) 0.0129(12) 0.0321(14)
F2 0.0354(13) 0.0382(13) 0.0507(16) 0.0001(12) 0.0022(11) 0.0201(11)
F3 0.110(3) 0.103(3) 0.0344(16) 0.0206(16) 0.0266(17) 0.085(2)
F4 0.095(2) 0.081(2) 0.0465(18) 0.0076(15) 0.0135(16) 0.072(2)
F5 0.0368(14) 0.0431(15) 0.0611(19) -0.0079(13) 0.0055(13) 0.0141(12)
F6 0.063(2) 0.106(3) 0.070(2) -0.043(2) -0.0351(17) 0.060(2)

loop_
_atom_type_symbol
_atom_type_description
_atom_type_scat_dispersion_real
_atom_type_scat_dispersion_imag
_atom_type_scat_source
C C 0.0181 0.0091 'International Tables Vol C Tables 4.2.6.8 and 6.1.1.4'
H H 0.0000 0.0000 'International Tables Vol C Tables 4.2.6.8 and 6.1.1.4'
O O 0.0492 0.0322 'International Tables Vol C Tables 4.2.6.8 and 6.1.1.4'
F F 0.0727 0.0534 'International Tables Vol C Tables 4.2.6.8 and 6.1.1.4'
P P 0.2955 0.4335 'International Tables Vol C Tables 4.2.6.8 and 6.1.1.4'
S S 0.3331 0.5567 'International Tables Vol C Tables 4.2.6.8 and 6.1.1.4'
Fe Fe -1.1336 3.1974 'International Tables Vol C Tables 4.2.6.8 and 6.1.1.4'
Ni Ni -3.0029 0.5091 'International Tables Vol C Tables 4.2.6.8 and 6.1.1.4'
Se Se -0.7943 1.1372 'International Tables Vol C Tables 4.2.6.8 and 6.1.1.4'

loop_
_geom_angle_atom_site_label_1
_geom_angle_atom_site_label_2
_geom_angle_atom_site_label_3
_geom_angle
C12 Fe1 C17 90.80(19)
C12 Fe1 C16 119.80(19)
C17 Fe1 C16 39.55(17)
C12 Fe1 C13 97.89(18)
C17 Fe1 C13 40.02(17)
C16 Fe1 C13 66.86(17)
C12 Fe1 C15 157.22(18)
C17 Fe1 C15 66.52(18)
C16 Fe1 C15 39.89(17)
C13 Fe1 C15 66.47(17)
C12 Fe1 C14 134.47(19)
C17 Fe1 C14 66.26(18)
C16 Fe1 C14 66.20(17)
C13 Fe1 C14 39.47(17)
C15 Fe1 C14 39.05(17)
C12 Fe1 Se1 97.65(13)
C17 Fe1 Se1 125.59(14)
C16 Fe1 Se1 92.92(12)
C13 Fe1 Se1 158.86(13)
C15 Fe1 Se1 94.27(12)
C14 Fe1 Se1 127.83(13)
C12 Fe1 Se2 95.15(14)
C17 Fe1 Se2 154.56(13)
C16 Fe1 Se2 144.89(14)
C13 Fe1 Se2 114.56(13)
C15 Fe1 Se2 106.30(13)
C14 Fe1 Se2 92.52(12)
Se1 Fe1 Se2 78.11(2)
S2 Ni1 S1 91.27(4)
S2 Ni1 Se1 173.92(4)
S1 Ni1 Se1 92.75(4)
S2 Ni1 Se2 93.00(4)
S1 Ni1 Se2 172.33(4)
Se1 Ni1 Se2 82.52(3)
C5 S1 C2 103.7(2)
C5 S1 Ni1 102.69(13)
C2 S1 Ni1 106.66(14)
C7 S2 C8 104.1(2)
C7 S2 Ni1 103.32(15)
C8 S2 Ni1 106.69(14)
C1 Se1 Ni1 95.86(12)
C1 Se1 Fe1 108.54(15)
Ni1 Se1 Fe1 85.40(3)
C11 Se2 Ni1 95.85(12)
C11 Se2 Fe1 111.89(13)
Ni1 Se2 Fe1 84.58(3)
C2 C1 Se1 111.2(3)
C2 C1 H1A 109.4
Se1 C1 H1A 109.4
C2 C1 H1B 109.4
Se1 C1 H1B 109.4
H1A C1 H1B 108.0
C3 C2 C1 112.6(4)
C3 C2 C4 111.7(4)
C1 C2 C4 109.3(4)
C3 C2 S1 104.6(3)
C1 C2 S1 108.2(3)
C4 C2 S1 110.3(3)
C2 C3 H3A 109.5
C2 C3 H3B 109.5
H3A C3 H3B 109.5
C2 C3 H3C 109.5
H3A C3 H3C 109.5
H3B C3 H3C 109.5
C2 C4 H4A 109.5
C2 C4 H4B 109.5
H4A C4 H4B 109.5
C2 C4 H4C 109.5
H4A C4 H4C 109.5
H4B C4 H4C 109.5
C6 C5 S1 110.7(3)
C6 C5 H5A 109.5
S1 C5 H5A 109.5
C6 C5 H5B 109.5
S1 C5 H5B 109.5
H5A C5 H5B 108.1
C5 C6 C7 116.1(3)
C5 C6 H6A 108.3
C7 C6 H6A 108.3
C5 C6 H6B 108.3
C7 C6 H6B 108.3
H6A C6 H6B 107.4
C6 C7 S2 111.5(3)
C6 C7 H7A 109.3
S2 C7 H7A 109.3
C6 C7 H7B 109.3
S2 C7 H7B 109.3
H7A C7 H7B 108.0
C9 C8 C10 109.9(4)
C9 C8 C11 110.9(4)
C10 C8 C11 113.2(4)
C9 C8 S2 109.8(3)
C10 C8 S2 104.3(3)
C11 C8 S2 108.5(3)
C8 C9 H9A 109.5
C8 C9 H9B 109.5
H9A C9 H9B 109.5
C8 C9 H9C 109.5
H9A C9 H9C 109.5
H9B C9 H9C 109.5
C8 C10 H10A 109.5
C8 C10 H10B 109.5
H10A C10 H10B 109.5
C8 C10 H10C 109.5
H10A C10 H10C 109.5
H10B C10 H10C 109.5
C8 C11 Se2 110.3(3)
C8 C11 H11A 109.6
Se2 C11 H11A 109.6
C8 C11 H11B 109.6
Se2 C11 H11B 109.6
H11A C11 H11B 108.1
O1 C12 Fe1 176.5(4)
C14 C13 C17 107.0(4)
C14 C13 Fe1 71.1(2)
C17 C13 Fe1 69.2(2)
C14 C13 H13 126.5
C17 C13 H13 126.5
Fe1 C13 H13 124.8
C15 C14 C13 108.7(4)
C15 C14 Fe1 70.0(2)
C13 C14 Fe1 69.4(2)
C15 C14 H14 125.7
C13 C14 H14 125.7
Fe1 C14 H14 126.5
C14 C15 C16 107.8(4)
C14 C15 Fe1 70.9(2)
C16 C15 Fe1 69.3(2)
C14 C15 H15 126.1
C16 C15 H15 126.1
Fe1 C15 H15 125.3
C17 C16 C15 107.8(4)
C17 C16 Fe1 69.8(2)
C15 C16 Fe1 70.8(2)
C17 C16 H16 126.1
C15 C16 H16 126.1
Fe1 C16 H16 124.9
C16 C17 C13 108.7(4)
C16 C17 Fe1 70.6(2)
C13 C17 Fe1 70.7(2)
C16 C17 H17 125.7
C13 C17 H17 125.7
Fe1 C17 H17 124.6
F1 P1 F6 90.40(18)
F1 P1 F4 89.47(16)
F6 P1 F4 90.17(18)
F1 P1 F5 89.72(15)
F6 P1 F5 179.15(17)
F4 P1 F5 90.68(17)
F1 P1 F3 178.8(2)
F6 P1 F3 90.8(2)
F4 P1 F3 90.61(16)
F5 P1 F3 89.05(18)
F1 P1 F2 90.18(15)
F6 P1 F2 90.01(16)
F4 P1 F2 179.61(17)
F5 P1 F2 89.15(14)
F3 P1 F2 89.74(15)

loop_
_geom_bond_atom_site_label_1
_geom_bond_atom_site_label_2
_geom_bond_distance
Fe1 C12 1.741(4)
Fe1 C17 2.072(4)
Fe1 C16 2.083(4)
Fe1 C13 2.092(4)
Fe1 C15 2.103(4)
Fe1 C14 2.114(4)
Fe1 Se1 2.3859(7)
Fe1 Se2 2.4018(8)
Ni1 S2 2.1817(12)
Ni1 S1 2.1996(11)
Ni1 Se1 2.2768(8)
Ni1 Se2 2.2978(7)
S1 C5 1.820(4)
S1 C2 1.871(4)
S2 C7 1.816(4)
S2 C8 1.870(4)
Se1 C1 1.972(4)
Se2 C11 1.974(4)
C1 C2 1.516(6)
C1 H1A 0.9900
C1 H1B 0.9900
C2 C3 1.511(7)
C2 C4 1.536(6)
C3 H3A 0.9800
C3 H3B 0.9800
C3 H3C 0.9800
C4 H4A 0.9800
C4 H4B 0.9800
C4 H4C 0.9800
C5 C6 1.517(6)
C5 H5A 0.9900
C5 H5B 0.9900
C6 C7 1.521(5)
C6 H6A 0.9900
C6 H6B 0.9900
C7 H7A 0.9900
C7 H7B 0.9900
C8 C9 1.521(6)
C8 C10 1.523(6)
C8 C11 1.526(5)
C9 H9A 0.9800
C9 H9B 0.9800
C9 H9C 0.9800
C10 H10A 0.9800
C10 H10B 0.9800
C10 H10C 0.9800
C11 H11A 0.9900
C11 H11B 0.9900
C12 O1 1.164(5)
C13 C14 1.421(6)
C13 C17 1.425(6)
C13 H13 0.9500
C14 C15 1.410(6)
C14 H14 0.9500
C15 C16 1.428(6)
C15 H15 0.9500
C16 C17 1.405(6)
C16 H16 0.9500
C17 H17 0.9500
P1 F1 1.592(3)
P1 F6 1.593(3)
P1 F4 1.597(3)
P1 F5 1.598(3)
P1 F3 1.598(3)
P1 F2 1.604(3)

loop_
_geom_torsion_atom_site_label_1
_geom_torsion_atom_site_label_2
_geom_torsion_atom_site_label_3
_geom_torsion_atom_site_label_4
_geom_torsion
Se1 C1 C2 C3 -62.2(5)
Se1 C1 C2 C4 173.0(3)
Se1 C1 C2 S1 52.9(4)
C5 S1 C2 C3 -159.5(3)
Ni1 S1 C2 C3 92.5(3)
C5 S1 C2 C1 80.3(4)
Ni1 S1 C2 C1 -27.7(4)
C5 S1 C2 C4 -39.2(4)
Ni1 S1 C2 C4 -147.2(3)
C2 S1 C5 C6 178.9(3)
Ni1 S1 C5 C6 -70.2(3)
S1 C5 C6 C7 72.4(4)
C5 C6 C7 S2 -71.6(4)
C8 S2 C7 C6 -179.8(3)
Ni1 S2 C7 C6 68.9(3)
C7 S2 C8 C9 42.3(4)
Ni1 S2 C8 C9 151.2(3)
C7 S2 C8 C10 160.1(3)
Ni1 S2 C8 C10 -91.1(3)
C7 S2 C8 C11 -79.0(3)
Ni1 S2 C8 C11 29.9(3)
C9 C8 C11 Se2 -174.5(3)
C10 C8 C11 Se2 61.4(4)
S2 C8 C11 Se2 -53.8(3)
C17 C13 C14 C15 -1.0(5)
Fe1 C13 C14 C15 59.2(3)
C17 C13 C14 Fe1 -60.2(3)
C13 C14 C15 C16 0.9(5)
Fe1 C14 C15 C16 59.7(3)
C13 C14 C15 Fe1 -58.8(3)
C14 C15 C16 C17 -0.5(5)
Fe1 C15 C16 C17 60.3(3)
C14 C15 C16 Fe1 -60.8(3)
C15 C16 C17 C13 -0.1(5)
Fe1 C16 C17 C13 60.8(3)
C15 C16 C17 Fe1 -60.9(3)
C14 C13 C17 C16 0.7(5)
Fe1 C13 C17 C16 -60.7(3)
C14 C13 C17 Fe1 61.4(3)
